data_7037501
loop_
_publ_author_name
'Schmidlehner, Melanie'
'Flocke, Lea S.'
'Roller, Alexander'
'Hejl, Michaela'
'Jakupec, Michael A.'
'Kandioller, Wolfgang'
'Keppler, Bernhard K.'

_publ_section_title
;
 Cytotoxicity and preliminary mode of action studies of novel
 2-aryl-4-thiopyrone-based organometallics.
;
_journal_issue 2
_journal_name_full 'Dalton transactions (Cambridge, England : 2003)'
_journal_page_first 724
_journal_page_last 733
_journal_paper_doi 10.1039/c5dt02722e
_journal_volume 45
_journal_year 2015
_chemical_formula_moiety 'C13 H12 O2 S'
_chemical_formula_sum 'C13 H12 O2 S'
_chemical_formula_weight 232.29
_chemical_name_systematic
;
3-Hydroxy-6-methyl-2-(p-tolyl)-4H-pyran-4-thione 
;
_space_group_crystal_system monoclinic
_space_group_IT_number 14
_space_group_name_Hall '-P 2ybc'
_space_group_name_H-M_alt 'P 1 21/c 1'
_symmetry_space_group_name_Hall '-P 2ybc'
_symmetry_space_group_name_H-M 'P 1 21/c 1'
_atom_sites_solution_hydrogens mixed
_atom_sites_solution_primary direct
_audit_creation_date 2014-08-29
_audit_creation_method
;
Olex2 1.2
(compiled 2014.08.28 svn.r2986 for OlexSys, GUI svn.r4866)
;
_audit_update_record
;
2015-06-10 deposited with the CCDC.
2015-11-18 downloaded from the CCDC.
;
_cell_angle_alpha 90
_cell_angle_beta 101.0720(13)
_cell_angle_gamma 90
_cell_formula_units_Z 4
_cell_length_a 11.1036(4)
_cell_length_b 6.9087(2)
_cell_length_c 14.7366(5)
_cell_measurement_reflns_used 9984
_cell_measurement_temperature 100.0
_cell_measurement_theta_max 30.023
_cell_measurement_theta_min 2.817
_cell_volume 1109.42(6)
_computing_cell_refinement 'APEX2 v2013.6-2'
_computing_data_collection 'APEX2 v2013.6-2'
_computing_data_reduction 'APEX2 v2013.6-2'
_computing_molecular_graphics 'Olex2 (Dolomanov et al., 2009)'
_computing_publication_material 'Olex2 (Dolomanov et al., 2009)'
_computing_structure_refinement 'XL (Sheldrick, 2008)'
_computing_structure_solution 'ShelXS (Sheldrick, 2008)'
_diffrn_ambient_temperature 100.0
_diffrn_measured_fraction_theta_full 1.000
_diffrn_measured_fraction_theta_max 1.000
_diffrn_measurement_device_type 'Bruker D8 Venture'
_diffrn_measurement_method '\f and \w scans'
_diffrn_radiation_type MoK\a
_diffrn_radiation_wavelength 0.71073
_diffrn_reflns_av_R_equivalents 0.0443
_diffrn_reflns_av_unetI/netI 0.0152
_diffrn_reflns_laue_measured_fraction_full 1.000
_diffrn_reflns_laue_measured_fraction_max 1.000
_diffrn_reflns_limit_h_max 15
_diffrn_reflns_limit_h_min -15
_diffrn_reflns_limit_k_max 9
_diffrn_reflns_limit_k_min -9
_diffrn_reflns_limit_l_max 20
_diffrn_reflns_limit_l_min -20
_diffrn_reflns_number 52010
_diffrn_reflns_point_group_measured_fraction_full 1.000
_diffrn_reflns_point_group_measured_fraction_max 1.000
_diffrn_reflns_theta_full 25.242
_diffrn_reflns_theta_max 30.085
_diffrn_reflns_theta_min 1.869
_diffrn_source 'INCOATEC microfocus sealed tube'
_diffrn_standards_number 0
_exptl_absorpt_coefficient_mu 0.272
_exptl_absorpt_correction_T_max 0.7460
_exptl_absorpt_correction_T_min 0.6389
_exptl_absorpt_correction_type multi-scan
_exptl_absorpt_process_details
;
SADABS-2012/1 (Bruker,2012) was used for absorption correction. 
wR2(int) was 0.0839 before and 0.0450 after correction. 
The Ratio of minimum to maximum transmission is 0.8564. 
The \l/2 correction factor is 0.0015.
;
_exptl_crystal_colour 'clear yellow'
_exptl_crystal_colour_lustre clear
_exptl_crystal_colour_primary yellow
_exptl_crystal_density_diffrn 1.391
_exptl_crystal_description plate
_exptl_crystal_F_000 488
_exptl_crystal_size_max 0.255
_exptl_crystal_size_mid 0.136
_exptl_crystal_size_min 0.016
_refine_diff_density_max 0.536
_refine_diff_density_min -0.202
_refine_diff_density_rms 0.060
_refine_ls_extinction_method none
_refine_ls_goodness_of_fit_ref 1.038
_refine_ls_hydrogen_treatment mixed
_refine_ls_matrix_type full
_refine_ls_number_parameters 151
_refine_ls_number_reflns 3261
_refine_ls_number_restraints 0
_refine_ls_restrained_S_all 1.038
_refine_ls_R_factor_all 0.0397
_refine_ls_R_factor_gt 0.0331
_refine_ls_shift/su_max 0.001
_refine_ls_shift/su_mean 0.000
_refine_ls_structure_factor_coef Fsqd
_refine_ls_weighting_details 'w=1/[\s^2^(Fo^2^)+(0.0570P)^2^+0.3865P] where P=(Fo^2^+2Fc^2^)/3'
_refine_ls_weighting_scheme calc
_refine_ls_wR_factor_gt 0.0915
_refine_ls_wR_factor_ref 0.0965
_reflns_Friedel_coverage 0.000
_reflns_number_gt 2854
_reflns_number_total 3261
_reflns_threshold_expression 'I > 2\s(I)'
_cod_data_source_file c5dt02722e2.cif
_cod_data_source_block mesc186_P21c
_cod_depositor_comments 'Adding full bibliography for 7037501--7037505.cif.'
_cod_database_code 7037501
_shelxl_version_number 2013-3
_shelx_space_group_comment
;
The symmetry employed for this shelxl refinement is uniquely defined
by the following loop, which should always be used as a source of
symmetry information in preference to the above space-group names.
They are only intended as comments.
;
_shelx_estimated_absorpt_t_max 0.996
_shelx_estimated_absorpt_t_min 0.934

loop_
_space_group_symop_operation_xyz
'x, y, z'
'-x, y+1/2, -z+1/2'
'-x, -y, -z'
'x, -y-1/2, z-1/2'

loop_
_atom_site_label
_atom_site_type_symbol
_atom_site_fract_x
_atom_site_fract_y
_atom_site_fract_z
_atom_site_U_iso_or_equiv
_atom_site_adp_type
_atom_site_occupancy
_atom_site_site_symmetry_order
_atom_site_calc_flag
_atom_site_refinement_flags_posn
S1 S 0.21269(2) 0.59236(4) -0.05514(2) 0.01925(9) Uani 1 1 d .
O1 O 0.29098(6) 0.56429(10) 0.25291(5) 0.01342(15) Uani 1 1 d .
O2 O 0.45263(7) 0.61506(12) 0.06475(5) 0.01679(17) Uani 1 1 d .
H2 H 0.4174(17) 0.613(3) 0.0103(13) 0.040(5) Uiso 1 1 d .
C1 C 0.38605(9) 0.58506(13) 0.20716(7) 0.01178(18) Uani 1 1 d .
C2 C 0.36071(9) 0.59618(14) 0.11229(7) 0.01270(19) Uani 1 1 d .
C3 C 0.23737(9) 0.58506(14) 0.06129(7) 0.01387(19) Uani 1 1 d .
C4 C 0.14405(9) 0.56485(15) 0.11429(7) 0.0153(2) Uani 1 1 d .
H4 H 0.0604 0.5598 0.0841 0.018 Uiso 1 1 calc R
C5 C 0.17364(9) 0.55276(15) 0.20770(7) 0.01442(19) Uani 1 1 d .
C6 C 0.08672(10) 0.51946(18) 0.27133(8) 0.0211(2) Uani 1 1 d .
H6A H 0.1089 0.3998 0.3063 0.032 Uiso 1 1 calc GR
H6B H 0.0031 0.5080 0.2353 0.032 Uiso 1 1 calc GR
H6C H 0.0908 0.6286 0.3143 0.032 Uiso 1 1 calc GR
C7 C 0.50516(9) 0.59104(14) 0.27033(7) 0.01185(19) Uani 1 1 d .
C8 C 0.61562(9) 0.57485(15) 0.23818(7) 0.0152(2) Uani 1 1 d .
H8 H 0.6145 0.5631 0.1738 0.018 Uiso 1 1 calc R
C9 C 0.72652(9) 0.57602(15) 0.30037(8) 0.0166(2) Uani 1 1 d .
H9 H 0.8006 0.5637 0.2776 0.020 Uiso 1 1 calc R
C10 C 0.73260(9) 0.59473(14) 0.39534(7) 0.0154(2) Uani 1 1 d .
C11 C 0.62225(10) 0.61324(15) 0.42699(7) 0.0165(2) Uani 1 1 d .
H11 H 0.6239 0.6279 0.4913 0.020 Uiso 1 1 calc R
C12 C 0.51040(9) 0.61051(14) 0.36593(7) 0.0144(2) Uani 1 1 d .
H12 H 0.4365 0.6219 0.3890 0.017 Uiso 1 1 calc R
C13 C 0.85379(10) 0.59287(16) 0.46131(8) 0.0209(2) Uani 1 1 d .
H13A H 0.8677 0.4646 0.4898 0.031 Uiso 1 1 calc GR
H13B H 0.8531 0.6903 0.5095 0.031 Uiso 1 1 calc GR
H13C H 0.9196 0.6225 0.4277 0.031 Uiso 1 1 calc GR

loop_
_atom_site_aniso_label
_atom_site_aniso_U_11
_atom_site_aniso_U_22
_atom_site_aniso_U_33
_atom_site_aniso_U_23
_atom_site_aniso_U_13
_atom_site_aniso_U_12
S1 0.01775(15) 0.02779(16) 0.01116(13) 0.00100(9) 0.00014(9) 0.00281(10)
O1 0.0098(3) 0.0183(3) 0.0125(3) -0.0021(3) 0.0028(3) -0.0010(3)
O2 0.0139(3) 0.0261(4) 0.0112(3) 0.0012(3) 0.0046(3) 0.0001(3)
C1 0.0107(4) 0.0121(4) 0.0130(4) -0.0011(3) 0.0033(3) 0.0002(3)
C2 0.0115(4) 0.0139(4) 0.0131(4) -0.0003(3) 0.0034(3) 0.0009(3)
C3 0.0138(4) 0.0144(4) 0.0130(4) -0.0009(3) 0.0015(3) 0.0022(3)
C4 0.0112(4) 0.0181(5) 0.0161(5) -0.0031(4) 0.0015(4) 0.0010(3)
C5 0.0101(4) 0.0165(4) 0.0169(5) -0.0036(4) 0.0031(3) -0.0005(3)
C6 0.0136(5) 0.0321(6) 0.0187(5) -0.0057(4) 0.0065(4) -0.0043(4)
C7 0.0114(4) 0.0111(4) 0.0129(4) 0.0000(3) 0.0019(3) -0.0003(3)
C8 0.0128(4) 0.0186(5) 0.0144(4) -0.0016(3) 0.0034(4) 0.0003(3)
C9 0.0111(4) 0.0193(5) 0.0195(5) 0.0002(4) 0.0032(4) 0.0005(4)
C10 0.0131(4) 0.0134(4) 0.0180(5) 0.0020(3) -0.0011(4) -0.0001(3)
C11 0.0167(5) 0.0189(5) 0.0131(4) 0.0008(4) 0.0006(4) -0.0009(4)
C12 0.0134(4) 0.0169(5) 0.0132(4) -0.0001(3) 0.0031(3) -0.0003(3)
C13 0.0143(5) 0.0228(5) 0.0222(5) 0.0036(4) -0.0046(4) 0.0000(4)

loop_
_atom_type_symbol
_atom_type_description
_atom_type_scat_dispersion_real
_atom_type_scat_dispersion_imag
_atom_type_scat_source
C C 0.0033 0.0016 'International Tables Vol C Tables 4.2.6.8 and 6.1.1.4'
H H 0.0000 0.0000 'International Tables Vol C Tables 4.2.6.8 and 6.1.1.4'
O O 0.0106 0.0060 'International Tables Vol C Tables 4.2.6.8 and 6.1.1.4'
S S 0.1246 0.1234 'International Tables Vol C Tables 4.2.6.8 and 6.1.1.4'

loop_
_geom_angle_atom_site_label_1
_geom_angle_atom_site_label_2
_geom_angle_atom_site_label_3
_geom_angle
C5 O1 C1 121.89(8)
O1 C1 C2 118.80(9)
O1 C1 C7 112.25(8)
C2 C1 C7 128.95(9)
O2 C2 C1 120.37(9)
O2 C2 C3 118.33(9)
C1 C2 C3 121.28(9)
C2 C3 S1 119.00(8)
C4 C3 S1 124.75(8)
C4 C3 C2 116.24(9)
C5 C4 C3 120.33(9)
O1 C5 C4 121.44(9)
O1 C5 C6 112.37(9)
C4 C5 C6 126.15(9)
C8 C7 C1 121.67(9)
C8 C7 C12 118.43(9)
C12 C7 C1 119.90(9)
C9 C8 C7 119.99(10)
C8 C9 C10 121.99(10)
C9 C10 C11 117.82(9)
C9 C10 C13 120.93(10)
C11 C10 C13 121.25(10)
C12 C11 C10 121.03(10)
C11 C12 C7 120.75(9)

loop_
_geom_bond_atom_site_label_1
_geom_bond_atom_site_label_2
_geom_bond_distance
S1 C3 1.6854(10)
O1 C1 1.3648(11)
O1 C5 1.3469(12)
O2 C2 1.3506(12)
C1 C2 1.3742(14)
C1 C7 1.4644(14)
C2 C3 1.4322(14)
C3 C4 1.4192(14)
C4 C5 1.3551(14)
C5 C6 1.4870(14)
C7 C8 1.4016(14)
C7 C12 1.4053(13)
C8 C9 1.3867(14)
C9 C10 1.3941(15)
C10 C11 1.3981(15)
C10 C13 1.5012(14)
C11 C12 1.3867(14)

loop_
_geom_hbond_atom_site_label_D
_geom_hbond_atom_site_label_H
_geom_hbond_atom_site_label_A
_geom_hbond_distance_DH
_geom_hbond_distance_HA
_geom_hbond_distance_DA
_geom_hbond_angle_DHA
O2 H2 S1 0.823(19) 2.297(18) 2.9045(8) 131.1(16)

loop_
_geom_torsion_atom_site_label_1
_geom_torsion_atom_site_label_2
_geom_torsion_atom_site_label_3
_geom_torsion_atom_site_label_4
_geom_torsion
S1 C3 C4 C5 177.37(8)
O1 C1 C2 O2 -179.42(8)
O1 C1 C2 C3 -0.44(14)
O1 C1 C7 C8 167.75(9)
O1 C1 C7 C12 -11.26(12)
O2 C2 C3 S1 0.96(12)
O2 C2 C3 C4 179.86(9)
C1 O1 C5 C4 -1.23(14)
C1 O1 C5 C6 176.77(9)
C1 C2 C3 S1 -178.04(7)
C1 C2 C3 C4 0.86(14)
C1 C7 C8 C9 -178.29(9)
C1 C7 C12 C11 178.93(9)
C2 C1 C7 C8 -11.82(15)
C2 C1 C7 C12 169.16(10)
C2 C3 C4 C5 -1.45(14)
C3 C4 C5 O1 1.68(15)
C3 C4 C5 C6 -176.03(10)
C5 O1 C1 C2 0.59(13)
C5 O1 C1 C7 -179.03(8)
C7 C1 C2 O2 0.14(15)
C7 C1 C2 C3 179.12(9)
C7 C8 C9 C10 -0.59(15)
C8 C7 C12 C11 -0.12(14)
C8 C9 C10 C11 -0.20(15)
C8 C9 C10 C13 179.16(9)
C9 C10 C11 C12 0.82(15)
C10 C11 C12 C7 -0.67(15)
C12 C7 C8 C9 0.74(14)
C13 C10 C11 C12 -178.54(9)
